data_2240295
loop_
_publ_author_name
'Golichenko, Alexander A.'
'Domasevitch, Konstantin V.'
'Kytova, Dina E.'
'Shtemenko, Alexander V.'

_publ_section_title
;
 Crystal structure of
 <i>cis</i>-bis(\m-\b-alanine-\k^2^<i>O</i>:<i>O</i>')bis[trichloridorhenium(III)](<i>Re</i>--<i>Re</i>)
 sesquihydrate
;
_journal_issue 1
_journal_name_full 'Acta Crystallographica Section E'
_journal_page_first 45
_journal_page_last 47
_journal_paper_doi 10.1107/S2056989014026620
_journal_volume 71
_journal_year 2015
_chemical_formula_iupac '[Re2 Cl6 (C3 H7 N O2)2], 1.5H2 O'
_chemical_formula_moiety 'C6 H14 Cl6 N2 O4 Re2, 1.5(H2 O)'
_chemical_formula_sum 'C6 H17 Cl6 N2 O5.5 Re2'
_chemical_formula_weight 790.32
_chemical_name_systematic
'<i>cis</i>-Bis(\m-\b-alanine-\k^2^<i>O</i>:<i>O</i>')bis[trichloridorhenium(III)](<i>Re</i>--<i>Re</i>) sesquihydrate'
_space_group_IT_number 14
_space_group_name_Hall '-P 2yn'
_symmetry_cell_setting monoclinic
_symmetry_space_group_name_Hall '-P 2yn'
_symmetry_space_group_name_H-M 'P 1 21/n 1'
_atom_sites_solution_hydrogens geom
_atom_sites_solution_primary direct
_atom_sites_solution_secondary difmap
_audit_creation_method SHELXL-97
_cell_angle_alpha 90.00
_cell_angle_beta 107.838(3)
_cell_angle_gamma 90.00
_cell_formula_units_Z 4
_cell_length_a 8.2884(9)
_cell_length_b 17.4526(14)
_cell_length_c 13.2715(14)
_cell_measurement_reflns_used 11029
_cell_measurement_temperature 223(2)
_cell_measurement_theta_max 28.20
_cell_measurement_theta_min 2.59
_cell_volume 1827.5(3)
_computing_cell_refinement
;
SAINT (Bruker, 2008)
;
_computing_data_collection
;
SMART (Bruker, 2008)
;
_computing_data_reduction
;
SAINT (Bruker, 2008)
;
_computing_molecular_graphics
;
DIAMOND (Brandenburg, 1999)
;
_computing_publication_material
;
WinGX (Farrugia, 2012)
;
_computing_structure_refinement
;
SHELXL97 (Sheldrick, 2008)
;
_computing_structure_solution
;
SHELXS97 (Sheldrick, 2008)
;
_diffrn_ambient_temperature 223(2)
_diffrn_measured_fraction_theta_full 0.982
_diffrn_measured_fraction_theta_max 0.982
_diffrn_measurement_device_type 'Siemens SMART CCD area-detector'
_diffrn_measurement_method '\w scans'
_diffrn_radiation_monochromator graphite
_diffrn_radiation_source 'fine-focus sealed tube'
_diffrn_radiation_type MoK\a
_diffrn_radiation_wavelength 0.71073
_diffrn_reflns_av_R_equivalents 0.0273
_diffrn_reflns_av_sigmaI/netI 0.0243
_diffrn_reflns_limit_h_max 11
_diffrn_reflns_limit_h_min -10
_diffrn_reflns_limit_k_max 14
_diffrn_reflns_limit_k_min -23
_diffrn_reflns_limit_l_max 17
_diffrn_reflns_limit_l_min -17
_diffrn_reflns_number 11029
_diffrn_reflns_theta_full 28.20
_diffrn_reflns_theta_max 28.20
_diffrn_reflns_theta_min 2.59
_diffrn_standards_decay_% 0
_exptl_absorpt_coefficient_mu 14.132
_exptl_absorpt_correction_T_max 0.2665
_exptl_absorpt_correction_T_min 0.1388
_exptl_absorpt_correction_type multi-scan
_exptl_absorpt_process_details
;
(SADABS; Bruker, 2008)
;
_exptl_crystal_colour green
_exptl_crystal_density_diffrn 2.872
_exptl_crystal_density_method 'not measured'
_exptl_crystal_description prism
_exptl_crystal_F_000 1452
_exptl_crystal_size_max 0.25
_exptl_crystal_size_mid 0.22
_exptl_crystal_size_min 0.14
_refine_diff_density_max 1.700
_refine_diff_density_min -1.621
_refine_ls_extinction_method none
_refine_ls_goodness_of_fit_ref 1.258
_refine_ls_hydrogen_treatment constr
_refine_ls_matrix_type full
_refine_ls_number_parameters 210
_refine_ls_number_reflns 4413
_refine_ls_number_restraints 0
_refine_ls_restrained_S_all 1.258
_refine_ls_R_factor_all 0.0332
_refine_ls_R_factor_gt 0.0308
_refine_ls_shift/su_max 0.001
_refine_ls_shift/su_mean 0.000
_refine_ls_structure_factor_coef Fsqd
_refine_ls_weighting_details 'calc w=1/[\s^2^(Fo^2^)+(0.0324P)^2^+7.0300P] where P=(Fo^2^+2Fc^2^)/3'
_refine_ls_weighting_scheme calc
_refine_ls_wR_factor_gt 0.0739
_refine_ls_wR_factor_ref 0.0748
_reflns_number_gt 4235
_reflns_number_total 4413
_reflns_threshold_expression I>2\s(I)
_cod_data_source_file rz5142sup1.cf
_cod_data_source_block I
_cod_original_sg_symbol_H-M 'P 21/n'
_cod_original_formula_sum 'C6 H17 Cl6 N2 O5.50 Re2'
_cod_database_code 2240295
_cod_database_fobs_code 2240295

loop_
_symmetry_equiv_pos_as_xyz
'x, y, z'
'-x+1/2, y+1/2, -z+1/2'
'-x, -y, -z'
'x-1/2, -y-1/2, z-1/2'

loop_
_atom_site_type_symbol
_atom_site_label
_atom_site_fract_x
_atom_site_fract_y
_atom_site_fract_z
_atom_site_U_iso_or_equiv
_atom_site_adp_type
_atom_site_calc_flag
_atom_site_refinement_flags
_atom_site_occupancy
_atom_site_symmetry_multiplicity
Re Re1 0.33803(3) 0.336279(13) 0.155287(17) 0.01817(7) Uani d . 1 1
Re Re2 0.46372(3) 0.229582(13) 0.120550(17) 0.01690(7) Uani d . 1 1
Cl Cl1 0.31703(18) 0.31409(9) 0.32193(11) 0.0244(3) Uani d . 1 1
Cl Cl2 0.05470(17) 0.30638(10) 0.07595(12) 0.0279(3) Uani d . 1 1
Cl Cl3 0.2389(2) 0.47984(9) 0.17579(14) 0.0334(3) Uani d . 1 1
Cl Cl4 0.48355(18) 0.15473(8) 0.26858(11) 0.0234(3) Uani d . 1 1
Cl Cl5 0.23913(18) 0.15472(9) 0.02031(11) 0.0245(3) Uani d . 1 1
Cl Cl6 0.66636(18) 0.12368(9) 0.06428(11) 0.0241(3) Uani d . 1 1
O O1 0.5745(5) 0.3823(2) 0.2274(3) 0.0223(8) Uani d . 1 1
O O2 0.6952(5) 0.2750(2) 0.1966(3) 0.0218(8) Uani d . 1 1
O O3 0.3516(5) 0.3841(2) 0.0171(3) 0.0235(8) Uani d . 1 1
O O4 0.4770(5) 0.2789(2) -0.0169(3) 0.0223(8) Uani d . 1 1
N N1 1.0580(6) 0.4837(3) 0.3589(4) 0.0244(10) Uani d . 1 1
H H1N 1.1055 0.4574 0.4190 0.037 Uiso calc R 1 1
H H2N 1.0596 0.5341 0.3737 0.037 Uiso calc R 1 1
H H3N 1.1168 0.4753 0.3131 0.037 Uiso calc R 1 1
N N2 0.5515(7) 0.3709(4) -0.2897(4) 0.0314(12) Uani d . 1 1
H H4N 0.4435 0.3778 -0.3302 0.047 Uiso calc R 1 1
H H5N 0.6038 0.3386 -0.3225 0.047 Uiso calc R 1 1
H H6N 0.6058 0.4162 -0.2791 0.047 Uiso calc R 1 1
C C1 0.7059(7) 0.3423(3) 0.2338(4) 0.0176(10) Uani d . 1 1
C C2 0.8792(7) 0.3729(3) 0.2871(5) 0.0202(11) Uani d . 1 1
H H2A 0.9507 0.3637 0.2416 0.024 Uiso calc R 1 1
H H2B 0.9287 0.3451 0.3535 0.024 Uiso calc R 1 1
C C3 0.8795(7) 0.4581(3) 0.3108(5) 0.0245(12) Uani d . 1 1
H H3A 0.8269 0.4866 0.2454 0.029 Uiso calc R 1 1
H H3B 0.8143 0.4678 0.3599 0.029 Uiso calc R 1 1
C C4 0.4226(7) 0.3459(4) -0.0408(5) 0.0209(11) Uani d . 1 1
C C5 0.4335(7) 0.3820(4) -0.1409(4) 0.0204(11) Uani d . 1 1
H H5A 0.4735 0.4349 -0.1266 0.025 Uiso calc R 1 1
H H5B 0.3206 0.3832 -0.1932 0.025 Uiso calc R 1 1
C C6 0.5537(8) 0.3375(4) -0.1853(5) 0.0281(13) Uani d . 1 1
H H6A 0.6688 0.3399 -0.1357 0.034 Uiso calc R 1 1
H H6B 0.5191 0.2836 -0.1945 0.034 Uiso calc R 1 1
O O5 0.7596(7) 0.4427(4) 0.0542(4) 0.0549(16) Uani d . 1 1
H H1W 0.8330 0.4072 0.0644 0.082 Uiso d R 1 1
H H2W 0.7539 0.4649 -0.0038 0.082 Uiso d R 1 1
O O6B 0.464(7) 0.497(3) 0.458(3) 0.072(15) Uani d P 0.20 1
O O6A 0.472(3) 0.4887(13) 0.4049(19) 0.051(6) Uani d P 0.30 1

loop_
_atom_site_aniso_label
_atom_site_aniso_U_11
_atom_site_aniso_U_22
_atom_site_aniso_U_33
_atom_site_aniso_U_12
_atom_site_aniso_U_13
_atom_site_aniso_U_23
Re1 0.01700(11) 0.01642(12) 0.02398(12) 0.00109(8) 0.01056(8) 0.00113(8)
Re2 0.01678(11) 0.01375(12) 0.02137(11) -0.00057(8) 0.00761(8) 0.00023(8)
Cl1 0.0256(6) 0.0265(7) 0.0241(6) -0.0002(6) 0.0121(5) 0.0022(6)
Cl2 0.0179(6) 0.0335(8) 0.0326(7) 0.0021(6) 0.0080(5) -0.0022(6)
Cl3 0.0406(8) 0.0206(7) 0.0484(9) 0.0069(7) 0.0273(7) 0.0041(7)
Cl4 0.0268(7) 0.0198(7) 0.0249(6) 0.0005(5) 0.0097(5) 0.0040(5)
Cl5 0.0212(6) 0.0259(7) 0.0257(6) -0.0053(5) 0.0059(5) -0.0044(6)
Cl6 0.0268(6) 0.0206(7) 0.0254(6) 0.0031(6) 0.0089(5) -0.0005(5)
O1 0.0208(18) 0.020(2) 0.029(2) -0.0041(16) 0.0123(16) -0.0047(17)
O2 0.0180(18) 0.018(2) 0.028(2) 0.0003(16) 0.0055(16) -0.0019(16)
O3 0.0242(19) 0.021(2) 0.030(2) 0.0042(17) 0.0158(17) 0.0039(17)
O4 0.0220(19) 0.021(2) 0.026(2) -0.0003(17) 0.0108(16) 0.0018(17)
N1 0.029(2) 0.020(3) 0.026(2) -0.009(2) 0.010(2) -0.001(2)
N2 0.028(3) 0.044(4) 0.028(3) 0.001(3) 0.017(2) 0.000(2)
C1 0.020(2) 0.016(3) 0.019(2) -0.003(2) 0.009(2) -0.003(2)
C2 0.015(2) 0.019(3) 0.026(3) 0.001(2) 0.006(2) -0.002(2)
C3 0.024(3) 0.013(3) 0.035(3) 0.001(2) 0.007(2) -0.004(2)
C4 0.019(2) 0.023(3) 0.026(3) -0.004(2) 0.015(2) -0.002(2)
C5 0.021(2) 0.023(3) 0.022(3) 0.002(2) 0.013(2) 0.007(2)
C6 0.033(3) 0.026(3) 0.030(3) 0.006(3) 0.016(3) 0.004(3)
O5 0.051(3) 0.074(5) 0.044(3) 0.020(3) 0.023(3) 0.025(3)
O6B 0.10(4) 0.05(2) 0.08(3) 0.03(2) 0.05(4) -0.01(3)
O6A 0.064(15) 0.023(10) 0.057(14) 0.003(10) 0.003(12) 0.003(11)

loop_
_atom_type_symbol
_atom_type_description
_atom_type_scat_dispersion_real
_atom_type_scat_dispersion_imag
_atom_type_scat_source
C C 0.0033 0.0016 'International Tables Vol C Tables 4.2.6.8 and 6.1.1.4'
H H 0.0000 0.0000 'International Tables Vol C Tables 4.2.6.8 and 6.1.1.4'
N N 0.0061 0.0033 'International Tables Vol C Tables 4.2.6.8 and 6.1.1.4'
O O 0.0106 0.0060 'International Tables Vol C Tables 4.2.6.8 and 6.1.1.4'
Cl Cl 0.1484 0.1585 'International Tables Vol C Tables 4.2.6.8 and 6.1.1.4'
Re Re -1.0185 7.2310 'International Tables Vol C Tables 4.2.6.8 and 6.1.1.4'

loop_
_geom_angle_atom_site_label_1
_geom_angle_atom_site_label_2
_geom_angle_atom_site_label_3
_geom_angle
O3 Re1 O1 87.24(17)
O3 Re1 Re2 89.88(12)
O1 Re1 Re2 89.05(12)
O3 Re1 Cl1 165.62(13)
O1 Re1 Cl1 87.73(12)
Re2 Re1 Cl1 103.50(4)
O3 Re1 Cl2 90.63(13)
O1 Re1 Cl2 169.84(13)
Re2 Re1 Cl2 100.88(4)
Cl1 Re1 Cl2 91.96(5)
O3 Re1 Cl3 79.19(12)
O1 Re1 Cl3 82.31(12)
Re2 Re1 Cl3 166.33(4)
Cl1 Re1 Cl3 86.79(5)
Cl2 Re1 Cl3 87.54(6)
O2 Re2 O4 88.74(17)
O2 Re2 Re1 90.07(11)
O4 Re2 Re1 89.38(12)
O2 Re2 Cl4 89.33(12)
O4 Re2 Cl4 168.37(12)
Re1 Re2 Cl4 102.09(4)
O2 Re2 Cl5 165.67(12)
O4 Re2 Cl5 88.78(12)
Re1 Re2 Cl5 104.01(4)
Cl4 Re2 Cl5 90.27(5)
O2 Re2 Cl6 80.51(12)
O4 Re2 Cl6 80.62(12)
Re1 Re2 Cl6 166.35(3)
Cl4 Re2 Cl6 87.75(5)
Cl5 Re2 Cl6 85.16(5)
C1 O1 Re1 119.3(4)
C1 O2 Re2 119.8(4)
C4 O3 Re1 118.9(4)
C4 O4 Re2 120.1(4)
C3 N1 H1N 109.5
C3 N1 H2N 109.5
H1N N1 H2N 109.5
C3 N1 H3N 109.5
H1N N1 H3N 109.5
H2N N1 H3N 109.5
C6 N2 H4N 109.5
C6 N2 H5N 109.5
H4N N2 H5N 109.5
C6 N2 H6N 109.5
H4N N2 H6N 109.5
H5N N2 H6N 109.5
O2 C1 O1 121.7(5)
O2 C1 C2 117.3(5)
O1 C1 C2 121.0(5)
C1 C2 C3 112.9(5)
C1 C2 H2A 109.0
C3 C2 H2A 109.0
C1 C2 H2B 109.0
C3 C2 H2B 109.0
H2A C2 H2B 107.8
N1 C3 C2 108.8(5)
N1 C3 H3A 109.9
C2 C3 H3A 109.9
N1 C3 H3B 109.9
C2 C3 H3B 109.9
H3A C3 H3B 108.3
O4 C4 O3 121.6(5)
O4 C4 C5 120.0(5)
O3 C4 C5 118.3(5)
C4 C5 C6 110.8(5)
C4 C5 H5A 109.5
C6 C5 H5A 109.5
C4 C5 H5B 109.5
C6 C5 H5B 109.5
H5A C5 H5B 108.1
N2 C6 C5 109.7(5)
N2 C6 H6A 109.7
C5 C6 H6A 109.7
N2 C6 H6B 109.7
C5 C6 H6B 109.7
H6A C6 H6B 108.2
H1W O5 H2W 108.4

loop_
_geom_bond_atom_site_label_1
_geom_bond_atom_site_label_2
_geom_bond_distance
Re1 O3 2.049(4)
Re1 O1 2.063(4)
Re1 Re2 2.2494(3)
Re1 Cl1 2.3037(14)
Re1 Cl2 2.3197(14)
Re1 Cl3 2.6766(16)
Re2 O2 2.035(4)
Re2 O4 2.050(4)
Re2 Cl4 2.3227(14)
Re2 Cl5 2.3291(14)
Re2 Cl6 2.7501(14)
O1 C1 1.273(7)
O2 C1 1.267(7)
O3 C4 1.288(7)
O4 C4 1.258(7)
N1 C3 1.490(7)
N1 H1N 0.9000
N1 H2N 0.9000
N1 H3N 0.9000
N2 C6 1.498(8)
N2 H4N 0.9000
N2 H5N 0.9000
N2 H6N 0.9000
C1 C2 1.492(7)
C2 C3 1.519(8)
C2 H2A 0.9800
C2 H2B 0.9800
C3 H3A 0.9800
C3 H3B 0.9800
C4 C5 1.498(7)
C5 C6 1.518(8)
C5 H5A 0.9800
C5 H5B 0.9800
C6 H6A 0.9800
C6 H6B 0.9800
O5 H1W 0.8500
O5 H2W 0.8500

loop_
_geom_hbond_atom_site_label_D
_geom_hbond_atom_site_label_H
_geom_hbond_atom_site_label_A
_geom_hbond_site_symmetry_A
_geom_hbond_distance_DH
_geom_hbond_distance_HA
_geom_hbond_distance_DA
_geom_hbond_angle_DHA
_geom_hbond_publ_flag
O5 H1W Cl2 1_655 0.85 2.51 3.360(6) 174 yes
O5 H2W Cl3 3_665 0.85 2.50 3.342(6) 174 yes
N1 H1N Cl6 4_666 0.90 2.32 3.202(5) 167 yes
N1 H2N Cl4 2_655 0.90 2.78 3.396(6) 127 yes
N1 H2N Cl5 2_655 0.90 2.78 3.557(5) 145 yes
N1 H2N Cl6 2_655 0.90 2.75 3.410(6) 131 yes
N1 H3N Cl3 1_655 0.90 2.34 3.223(5) 167 yes
N2 H4N Cl6 4_565 0.90 2.30 3.188(6) 172 yes
N2 H5N Cl2 4_665 0.90 2.84 3.575(6) 140 yes
N2 H5N Cl5 4_665 0.90 2.66 3.373(5) 137 yes
N2 H6N Cl3 3_665 0.90 2.40 3.238(7) 156 yes
C3 H3A O5 . 0.98 2.54 3.253(9) 129 yes
C2 H2A Cl2 1_655 0.98 2.78 3.717(6) 160 yes

loop_
_geom_torsion_atom_site_label_1
_geom_torsion_atom_site_label_2
_geom_torsion_atom_site_label_3
_geom_torsion_atom_site_label_4
_geom_torsion
O3 Re1 Re2 O2 89.01(17)
O1 Re1 Re2 O2 1.77(16)
Cl1 Re1 Re2 O2 -85.66(12)
Cl2 Re1 Re2 O2 179.63(13)
Cl3 Re1 Re2 O2 52.4(2)
O3 Re1 Re2 O4 0.28(16)
O1 Re1 Re2 O4 -86.96(16)
Cl1 Re1 Re2 O4 -174.40(12)
Cl2 Re1 Re2 O4 90.90(12)
Cl3 Re1 Re2 O4 -36.4(2)
O3 Re1 Re2 Cl4 178.34(13)
O1 Re1 Re2 Cl4 91.10(12)
Cl1 Re1 Re2 Cl4 3.67(5)
Cl2 Re1 Re2 Cl4 -91.04(6)
Cl3 Re1 Re2 Cl4 141.70(18)
O3 Re1 Re2 Cl5 -88.31(13)
O1 Re1 Re2 Cl5 -175.54(12)
Cl1 Re1 Re2 Cl5 97.02(5)
Cl2 Re1 Re2 Cl5 2.31(6)
Cl3 Re1 Re2 Cl5 -124.95(18)
O3 Re1 Re2 Cl6 42.93(18)
O1 Re1 Re2 Cl6 -44.31(18)
Cl1 Re1 Re2 Cl6 -131.75(14)
Cl2 Re1 Re2 Cl6 133.55(14)
Cl3 Re1 Re2 Cl6 6.3(2)
O3 Re1 O1 C1 -91.7(4)
Re2 Re1 O1 C1 -1.8(4)
Cl1 Re1 O1 C1 101.8(4)
Cl2 Re1 O1 C1 -169.8(5)
Cl3 Re1 O1 C1 -171.2(4)
O4 Re2 O2 C1 86.9(4)
Re1 Re2 O2 C1 -2.5(4)
Cl4 Re2 O2 C1 -104.6(4)
Cl5 Re2 O2 C1 166.9(4)
Cl6 Re2 O2 C1 167.6(4)
O1 Re1 O3 C4 87.3(4)
Re2 Re1 O3 C4 -1.7(4)
Cl1 Re1 O3 C4 157.0(4)
Cl2 Re1 O3 C4 -102.6(4)
Cl3 Re1 O3 C4 170.0(4)
O2 Re2 O4 C4 -89.0(4)
Re1 Re2 O4 C4 1.1(4)
Cl4 Re2 O4 C4 -169.5(5)
Cl5 Re2 O4 C4 105.2(4)
Cl6 Re2 O4 C4 -169.6(4)
Re2 O2 C1 O1 1.8(7)
Re2 O2 C1 C2 -179.0(4)
Re1 O1 C1 O2 0.3(7)
Re1 O1 C1 C2 -178.9(4)
O2 C1 C2 C3 169.6(5)
O1 C1 C2 C3 -11.2(8)
C1 C2 C3 N1 -177.3(5)
Re2 O4 C4 O3 -2.8(7)
Re2 O4 C4 C5 179.6(4)
Re1 O3 C4 O4 3.1(7)
Re1 O3 C4 C5 -179.3(4)
O4 C4 C5 C6 -15.0(8)
O3 C4 C5 C6 167.2(5)
C4 C5 C6 N2 175.4(5)
